data_4023153
loop_
_publ_author_name
'Avedis Karadeolian'
'Michael A. Kerr'

_publ_section_title
;
 Examination of Homo-[3 + 2]-Dipolar Cycloaddition:
 Mechanistic Insight into Regio- and Diastereoselectivity
;
_journal_name_full 'Journal of Organic Chemistry'
_journal_page_first 10251
_journal_page_last 10253
_journal_paper_doi 10.1021/jo702073w
_journal_volume 72
_journal_year 2007
_chemical_formula_moiety 'C28 H29 N O5'
_chemical_formula_sum 'C28 H29 N O5'
_chemical_formula_weight 459.52
_chemical_name_systematic
; 
 ? 
;
_space_group_IT_number 2
_symmetry_cell_setting triclinic
_symmetry_space_group_name_Hall '-P 1'
_symmetry_space_group_name_H-M 'P -1'
_atom_sites_solution_hydrogens geom
_atom_sites_solution_primary direct
_atom_sites_solution_secondary difmap
_audit_creation_method SHELXL-97
_cell_angle_alpha 69.202(3)
_cell_angle_beta 75.052(2)
_cell_angle_gamma 74.595(3)
_cell_formula_units_Z 2
_cell_length_a 10.5658(7)
_cell_length_b 11.1733(4)
_cell_length_c 11.7745(6)
_cell_measurement_reflns_used 4979
_cell_measurement_temperature 298(2)
_cell_measurement_theta_max 25.03
_cell_measurement_theta_min 1.70
_cell_volume 1231.95(11)
_computing_cell_refinement 'DENZO-SMN (Otwinowski & Minor, 1997)'
_computing_data_collection 'COLLECT (Nonius, 1997-2001)'
_computing_data_reduction DENZO-SMN
_computing_molecular_graphics 'SHELXTL/PC (Sheldrick, 2001)'
_computing_publication_material SHELXTL/PC
_computing_structure_refinement 'SHELXL-97 (Sheldrick, 1997)'
_computing_structure_solution 'SHELXS-97 (Sheldrick, 1997)'
_diffrn_ambient_temperature 298(2)
_diffrn_measured_fraction_theta_full 0.993
_diffrn_measured_fraction_theta_max 0.993
_diffrn_measurement_device_type 'Nonius Kappa-CCD'
_diffrn_measurement_method '\f scans, and \w scans with \k offsets'
_diffrn_radiation_monochromator graphite
_diffrn_radiation_source 'fine-focus sealed tube'
_diffrn_radiation_type MoK\a
_diffrn_radiation_wavelength 0.71073
_diffrn_reflns_av_R_equivalents 0.038
_diffrn_reflns_av_sigmaI/netI 0.0558
_diffrn_reflns_limit_h_max 8
_diffrn_reflns_limit_h_min -12
_diffrn_reflns_limit_k_max 13
_diffrn_reflns_limit_k_min -13
_diffrn_reflns_limit_l_max 12
_diffrn_reflns_limit_l_min -14
_diffrn_reflns_number 9841
_diffrn_reflns_theta_full 25.03
_diffrn_reflns_theta_max 25.03
_diffrn_reflns_theta_min 2.55
_diffrn_standards_number 0
_exptl_absorpt_coefficient_mu 0.085
_exptl_absorpt_correction_T_max 0.9709
_exptl_absorpt_correction_T_min 0.9588
_exptl_absorpt_correction_type multi-scan
_exptl_absorpt_process_details 'DENZO-SMN (Otwinowski & Minor, 1997)'
_exptl_crystal_colour colourless
_exptl_crystal_density_diffrn 1.239
_exptl_crystal_density_method 'not measured'
_exptl_crystal_description block
_exptl_crystal_F_000 488
_exptl_crystal_size_max 0.50
_exptl_crystal_size_mid 0.40
_exptl_crystal_size_min 0.35
_refine_diff_density_max 0.225
_refine_diff_density_min -0.190
_refine_diff_density_rms 0.041
_refine_ls_extinction_method none
_refine_ls_goodness_of_fit_ref 1.062
_refine_ls_hydrogen_treatment constr
_refine_ls_matrix_type full
_refine_ls_number_parameters 271
_refine_ls_number_reflns 4329
_refine_ls_number_restraints 0
_refine_ls_restrained_S_all 1.062
_refine_ls_R_factor_all 0.0979
_refine_ls_R_factor_gt 0.0552
_refine_ls_shift/su_max 0.000
_refine_ls_shift/su_mean 0.000
_refine_ls_structure_factor_coef Fsqd
_refine_ls_weighting_details 'calc w=1/[\s^2^(Fo^2^)+(0.0787P)^2^+0.1500P] where P=(Fo^2^+2Fc^2^)/3'
_refine_ls_weighting_scheme calc
_refine_ls_wR_factor_gt 0.1392
_refine_ls_wR_factor_ref 0.1599
_reflns_number_gt 2716
_reflns_number_total 4329
_reflns_threshold_expression I>2\s(I)
_cod_data_source_file jo702073w-File005.cif
_cod_data_source_block 06158
_cod_depositor_comments
;
The following automatic conversions were performed:
'_symmetry_cell_setting' value 'Triclinic' changed to 'triclinic'
according to '/home/saulius/struct/CIF-dictionaries/cif_core.dic'
dictionary named 'cif_core.dic' version 2.4.1 from 2010-06-29.

Automatic conversion script
Id: cif_fix_enum 1527 2010-12-29 10:47:43Z saulius 
;
_cod_database_code 4023153

loop_
_symmetry_equiv_pos_as_xyz
'x, y, z'
'-x, -y, -z'

loop_
_atom_site_label
_atom_site_type_symbol
_atom_site_fract_x
_atom_site_fract_y
_atom_site_fract_z
_atom_site_U_iso_or_equiv
_atom_site_adp_type
_atom_site_occupancy
_atom_site_symmetry_multiplicity
_atom_site_calc_flag
_atom_site_refinement_flags
O1 O 0.43888(15) 0.28178(13) 0.22726(14) 0.0488(4) Uani 1 1 d .
N2 N 0.31133(18) 0.37231(15) 0.21891(16) 0.0434(5) Uani 1 1 d .
C3 C 0.3399(2) 0.50521(18) 0.18440(19) 0.0416(5) Uani 1 1 d .
H3A H 0.4051 0.5194 0.1071 0.050 Uiso 1 1 calc R
C4 C 0.4036(2) 0.51478(18) 0.28690(19) 0.0404(5) Uani 1 1 d .
C5 C 0.5200(2) 0.39629(19) 0.3226(2) 0.0426(5) Uani 1 1 d .
H5A H 0.5372 0.3915 0.4021 0.051 Uiso 1 1 calc R
C6 C 0.4760(2) 0.26948(19) 0.3391(2) 0.0441(5) Uani 1 1 d .
H6A H 0.3983 0.2585 0.4060 0.053 Uiso 1 1 calc R
C21 C 0.2731(3) 0.3539(2) 0.1153(2) 0.0513(6) Uani 1 1 d .
H21A H 0.3498 0.3532 0.0490 0.062 Uiso 1 1 calc R
H21B H 0.2039 0.4267 0.0842 0.062 Uiso 1 1 calc R
C22 C 0.22317(16) 0.22890(12) 0.15323(15) 0.0490(6) Uani 1 1 d G
C23 C 0.09656(15) 0.22048(16) 0.22429(17) 0.0674(7) Uani 1 1 d G
H23A H 0.0448 0.2909 0.2500 0.081 Uiso 1 1 calc R
C24 C 0.04737(17) 0.1068(2) 0.25699(18) 0.0873(10) Uani 1 1 d G
H24A H -0.0373 0.1012 0.3045 0.105 Uiso 1 1 calc R
C25 C 0.1248(2) 0.00152(15) 0.2186(2) 0.0901(10) Uani 1 1 d G
H25A H 0.0919 -0.0745 0.2405 0.108 Uiso 1 1 calc R
C26 C 0.2514(2) 0.00994(13) 0.1476(2) 0.0882(10) Uani 1 1 d G
H26A H 0.3032 -0.0605 0.1219 0.106 Uiso 1 1 calc R
C27 C 0.30060(15) 0.12363(16) 0.11487(17) 0.0669(7) Uani 1 1 d G
H27A H 0.3853 0.1293 0.0673 0.080 Uiso 1 1 calc R
C31 C 0.21164(12) 0.60329(13) 0.16039(13) 0.0456(6) Uani 1 1 d G
C32 C 0.09152(15) 0.58236(14) 0.23998(12) 0.0579(7) Uani 1 1 d G
H32A H 0.0905 0.5118 0.3119 0.069 Uiso 1 1 calc R
C33 C -0.02700(12) 0.66689(18) 0.21204(16) 0.0734(8) Uani 1 1 d G
H33A H -0.1074 0.6529 0.2653 0.088 Uiso 1 1 calc R
C34 C -0.02541(14) 0.77236(16) 0.10450(18) 0.0793(9) Uani 1 1 d G
H34A H -0.1047 0.8289 0.0858 0.095 Uiso 1 1 calc R
C35 C 0.09470(18) 0.79329(13) 0.02491(14) 0.0706(8) Uani 1 1 d G
H35A H 0.0958 0.8639 -0.0470 0.085 Uiso 1 1 calc R
C36 C 0.21322(14) 0.70876(14) 0.05285(12) 0.0539(6) Uani 1 1 d G
H36A H 0.2936 0.7228 -0.0004 0.065 Uiso 1 1 calc R
C41 C 0.4626(2) 0.6380(2) 0.2341(2) 0.0439(6) Uani 1 1 d .
O42 O 0.46826(16) 0.70877(14) 0.12944(15) 0.0556(5) Uani 1 1 d .
O43 O 0.51562(16) 0.65393(14) 0.31750(14) 0.0544(4) Uani 1 1 d .
C44 C 0.5868(3) 0.7606(2) 0.2728(3) 0.0680(8) Uani 1 1 d .
H44A H 0.6203 0.7652 0.3392 0.102 Uiso 1 1 calc R
H44B H 0.5274 0.8409 0.2413 0.102 Uiso 1 1 calc R
H44C H 0.6601 0.7464 0.2080 0.102 Uiso 1 1 calc R
C45 C 0.2985(2) 0.5243(2) 0.4016(2) 0.0467(6) Uani 1 1 d .
O46 O 0.26657(18) 0.43410(16) 0.48681(15) 0.0665(5) Uani 1 1 d .
O47 O 0.24241(16) 0.64854(14) 0.39347(14) 0.0578(5) Uani 1 1 d .
C48 C 0.1380(3) 0.6711(3) 0.4947(3) 0.0804(9) Uani 1 1 d .
H48A H 0.1058 0.7632 0.4795 0.121 Uiso 1 1 calc R
H48B H 0.1728 0.6350 0.5701 0.121 Uiso 1 1 calc R
H48C H 0.0659 0.6301 0.5018 0.121 Uiso 1 1 calc R
C51 C 0.6495(2) 0.4106(2) 0.2278(2) 0.0557(6) Uani 1 1 d .
H51A H 0.7180 0.3362 0.2538 0.084 Uiso 1 1 calc R
H51B H 0.6770 0.4884 0.2213 0.084 Uiso 1 1 calc R
H51C H 0.6348 0.4162 0.1488 0.084 Uiso 1 1 calc R
C61 C 0.58406(14) 0.14994(12) 0.36778(14) 0.0481(6) Uani 1 1 d G
C62 C 0.64217(17) 0.07937(15) 0.28486(14) 0.0600(7) Uani 1 1 d G
H62A H 0.6163 0.1070 0.2084 0.072 Uiso 1 1 calc R
C63 C 0.73896(17) -0.03248(15) 0.31619(19) 0.0776(9) Uani 1 1 d G
H63A H 0.7778 -0.0797 0.2607 0.093 Uiso 1 1 calc R
C64 C 0.77764(15) -0.07378(13) 0.4304(2) 0.0846(10) Uani 1 1 d G
H64A H 0.8424 -0.1486 0.4514 0.102 Uiso 1 1 calc R
C65 C 0.7195(2) -0.00321(18) 0.51335(16) 0.0877(10) Uani 1 1 d G
H65A H 0.7454 -0.0308 0.5898 0.105 Uiso 1 1 calc R
C66 C 0.62274(18) 0.10865(17) 0.48203(14) 0.0724(8) Uani 1 1 d G
H66A H 0.5839 0.1559 0.5375 0.087 Uiso 1 1 calc R

loop_
_atom_site_aniso_label
_atom_site_aniso_U_11
_atom_site_aniso_U_22
_atom_site_aniso_U_33
_atom_site_aniso_U_23
_atom_site_aniso_U_13
_atom_site_aniso_U_12
O1 0.0489(10) 0.0421(8) 0.0562(10) -0.0181(7) -0.0137(7) -0.0019(7)
N2 0.0438(11) 0.0369(10) 0.0506(11) -0.0124(8) -0.0134(9) -0.0066(8)
C3 0.0442(13) 0.0381(11) 0.0419(12) -0.0114(9) -0.0052(10) -0.0105(10)
C4 0.0408(13) 0.0367(11) 0.0419(12) -0.0116(9) -0.0034(10) -0.0090(9)
C5 0.0396(13) 0.0424(12) 0.0448(13) -0.0132(10) -0.0088(10) -0.0057(10)
C6 0.0446(14) 0.0401(12) 0.0444(13) -0.0113(10) -0.0092(10) -0.0045(10)
C21 0.0589(16) 0.0474(13) 0.0507(14) -0.0111(11) -0.0151(12) -0.0159(11)
C22 0.0548(16) 0.0472(13) 0.0504(14) -0.0120(10) -0.0212(12) -0.0117(11)
C23 0.0631(19) 0.0700(17) 0.0739(18) -0.0193(14) -0.0117(14) -0.0255(14)
C24 0.088(2) 0.095(2) 0.088(2) -0.0136(18) -0.0206(18) -0.049(2)
C25 0.121(3) 0.066(2) 0.099(2) -0.0034(17) -0.049(2) -0.047(2)
C26 0.121(3) 0.0473(16) 0.114(3) -0.0264(16) -0.059(2) -0.0071(17)
C27 0.0729(19) 0.0541(15) 0.0794(19) -0.0238(13) -0.0222(15) -0.0086(13)
C31 0.0461(14) 0.0435(12) 0.0486(13) -0.0159(10) -0.0134(11) -0.0040(10)
C32 0.0468(16) 0.0619(15) 0.0582(16) -0.0129(12) -0.0108(12) -0.0059(12)
C33 0.0486(17) 0.088(2) 0.079(2) -0.0291(16) -0.0142(14) 0.0009(14)
C34 0.065(2) 0.081(2) 0.092(2) -0.0330(17) -0.0363(18) 0.0152(16)
C35 0.085(2) 0.0546(16) 0.0678(18) -0.0113(13) -0.0329(17) 0.0014(14)
C36 0.0619(17) 0.0481(14) 0.0519(15) -0.0126(11) -0.0181(12) -0.0075(12)
C41 0.0393(13) 0.0441(13) 0.0474(14) -0.0186(11) -0.0020(11) -0.0063(10)
O42 0.0605(11) 0.0495(9) 0.0557(11) -0.0114(8) -0.0082(8) -0.0176(8)
O43 0.0592(11) 0.0530(9) 0.0586(10) -0.0191(8) -0.0109(8) -0.0203(8)
C44 0.0672(18) 0.0615(16) 0.085(2) -0.0246(14) -0.0091(15) -0.0302(14)
C45 0.0449(14) 0.0467(13) 0.0475(14) -0.0165(11) -0.0069(11) -0.0058(11)
O46 0.0697(12) 0.0547(10) 0.0531(10) -0.0072(8) 0.0072(9) -0.0067(9)
O47 0.0565(11) 0.0518(10) 0.0574(10) -0.0238(8) 0.0043(8) -0.0026(8)
C48 0.073(2) 0.0834(19) 0.0742(19) -0.0404(15) 0.0111(16) 0.0017(15)
C51 0.0429(15) 0.0510(14) 0.0688(17) -0.0181(12) -0.0055(12) -0.0066(11)
C61 0.0416(14) 0.0381(12) 0.0584(15) -0.0098(10) -0.0038(11) -0.0095(10)
C62 0.0572(16) 0.0426(13) 0.0812(18) -0.0221(12) -0.0117(14) -0.0080(12)
C63 0.0544(18) 0.0503(16) 0.132(3) -0.0388(17) -0.0101(18) -0.0072(13)
C64 0.0482(18) 0.0492(16) 0.140(3) -0.0071(18) -0.0231(19) -0.0069(13)
C65 0.070(2) 0.076(2) 0.091(2) 0.0027(17) -0.0283(18) 0.0020(16)
C66 0.0686(19) 0.0688(17) 0.0635(18) -0.0108(13) -0.0185(15) 0.0068(14)

loop_
_atom_type_symbol
_atom_type_description
_atom_type_scat_dispersion_real
_atom_type_scat_dispersion_imag
_atom_type_scat_source
C C 0.0033 0.0016 'International Tables Vol C Tables 4.2.6.8 and 6.1.1.4'
H H 0.0000 0.0000 'International Tables Vol C Tables 4.2.6.8 and 6.1.1.4'
N N 0.0061 0.0033 'International Tables Vol C Tables 4.2.6.8 and 6.1.1.4'
O O 0.0106 0.0060 'International Tables Vol C Tables 4.2.6.8 and 6.1.1.4'

loop_
_geom_angle_atom_site_label_1
_geom_angle_atom_site_label_2
_geom_angle_atom_site_label_3
_geom_angle
C6 O1 N2 107.80(14)
O1 N2 C21 101.41(15)
O1 N2 C3 106.67(15)
C21 N2 C3 110.70(16)
N2 C3 C31 108.08(16)
N2 C3 C4 109.77(16)
C31 C3 C4 114.53(16)
N2 C3 H3A 108.1
C31 C3 H3A 108.1
C4 C3 H3A 108.1
C41 C4 C45 108.65(16)
C41 C4 C5 107.53(17)
C45 C4 C5 110.19(17)
C41 C4 C3 107.83(17)
C45 C4 C3 111.13(18)
C5 C4 C3 111.38(16)
C51 C5 C6 110.88(17)
C51 C5 C4 112.47(17)
C6 C5 C4 109.24(17)
C51 C5 H5A 108.0
C6 C5 H5A 108.0
C4 C5 H5A 108.0
O1 C6 C61 108.42(16)
O1 C6 C5 107.91(16)
C61 C6 C5 113.27(17)
O1 C6 H6A 109.1
C61 C6 H6A 109.1
C5 C6 H6A 109.1
N2 C21 C22 111.93(17)
N2 C21 H21A 109.2
C22 C21 H21A 109.2
N2 C21 H21B 109.2
C22 C21 H21B 109.2
H21A C21 H21B 107.9
C23 C22 C27 120.0
C23 C22 C21 119.33(14)
C27 C22 C21 120.64(14)
C24 C23 C22 120.0
C24 C23 H23A 120.0
C22 C23 H23A 120.0
C23 C24 C25 120.0
C23 C24 H24A 120.0
C25 C24 H24A 120.0
C24 C25 C26 120.0
C24 C25 H25A 120.0
C26 C25 H25A 120.0
C27 C26 C25 120.0
C27 C26 H26A 120.0
C25 C26 H26A 120.0
C26 C27 C22 120.0
C26 C27 H27A 120.0
C22 C27 H27A 120.0
C32 C31 C36 120.0
C32 C31 C3 120.34(12)
C36 C31 C3 119.46(12)
C33 C32 C31 120.0
C33 C32 H32A 120.0
C31 C32 H32A 120.0
C34 C33 C32 120.0
C34 C33 H33A 120.0
C32 C33 H33A 120.0
C33 C34 C35 120.0
C33 C34 H34A 120.0
C35 C34 H34A 120.0
C36 C35 C34 120.0
C36 C35 H35A 120.0
C34 C35 H35A 120.0
C35 C36 C31 120.0
C35 C36 H36A 120.0
C31 C36 H36A 120.0
O42 C41 O43 123.4(2)
O42 C41 C4 125.4(2)
O43 C41 C4 111.02(19)
C41 O43 C44 115.42(18)
O43 C44 H44A 109.5
O43 C44 H44B 109.5
H44A C44 H44B 109.5
O43 C44 H44C 109.5
H44A C44 H44C 109.5
H44B C44 H44C 109.5
O46 C45 O47 123.3(2)
O46 C45 C4 125.59(19)
O47 C45 C4 111.04(18)
C45 O47 C48 116.69(18)
O47 C48 H48A 109.5
O47 C48 H48B 109.5
H48A C48 H48B 109.5
O47 C48 H48C 109.5
H48A C48 H48C 109.5
H48B C48 H48C 109.5
C5 C51 H51A 109.5
C5 C51 H51B 109.5
H51A C51 H51B 109.5
C5 C51 H51C 109.5
H51A C51 H51C 109.5
H51B C51 H51C 109.5
C62 C61 C66 120.0
C62 C61 C6 121.75(13)
C66 C61 C6 118.23(13)
C63 C62 C61 120.0
C63 C62 H62A 120.0
C61 C62 H62A 120.0
C62 C63 C64 120.0
C62 C63 H63A 120.0
C64 C63 H63A 120.0
C63 C64 C65 120.0
C63 C64 H64A 120.0
C65 C64 H64A 120.0
C66 C65 C64 120.0
C66 C65 H65A 120.0
C64 C65 H65A 120.0
C65 C66 C61 120.0
C65 C66 H66A 120.0
C61 C66 H66A 120.0

loop_
_geom_bond_atom_site_label_1
_geom_bond_atom_site_label_2
_geom_bond_distance
O1 C6 1.420(3)
O1 N2 1.457(2)
N2 C21 1.473(3)
N2 C3 1.486(2)
C3 C31 1.518(2)
C3 C4 1.572(3)
C3 H3A 0.9800
C4 C41 1.523(3)
C4 C45 1.527(3)
C4 C5 1.565(3)
C5 C51 1.531(3)
C5 C6 1.540(3)
C5 H5A 0.9800
C6 C61 1.507(2)
C6 H6A 0.9800
C21 C22 1.502(2)
C21 H21A 0.9700
C21 H21B 0.9700
C22 C23 1.3900
C22 C27 1.3900
C23 C24 1.3900
C23 H23A 0.9300
C24 C25 1.3900
C24 H24A 0.9300
C25 C26 1.3900
C25 H25A 0.9300
C26 C27 1.3900
C26 H26A 0.9300
C27 H27A 0.9300
C31 C32 1.3900
C31 C36 1.3900
C32 C33 1.3900
C32 H32A 0.9300
C33 C34 1.3900
C33 H33A 0.9300
C34 C35 1.3900
C34 H34A 0.9300
C35 C36 1.3900
C35 H35A 0.9300
C36 H36A 0.9300
C41 O42 1.201(2)
C41 O43 1.331(3)
O43 C44 1.445(3)
C44 H44A 0.9600
C44 H44B 0.9600
C44 H44C 0.9600
C45 O46 1.193(2)
C45 O47 1.337(3)
O47 C48 1.445(3)
C48 H48A 0.9600
C48 H48B 0.9600
C48 H48C 0.9600
C51 H51A 0.9600
C51 H51B 0.9600
C51 H51C 0.9600
C61 C62 1.3900
C61 C66 1.3900
C62 C63 1.3900
C62 H62A 0.9300
C63 C64 1.3900
C63 H63A 0.9300
C64 C65 1.3900
C64 H64A 0.9300
C65 C66 1.3900
C65 H65A 0.9300
C66 H66A 0.9300

loop_
_geom_torsion_atom_site_label_1
_geom_torsion_atom_site_label_2
_geom_torsion_atom_site_label_3
_geom_torsion_atom_site_label_4
_geom_torsion
C6 O1 N2 C21 -168.64(15)
C6 O1 N2 C3 75.46(18)
O1 N2 C3 C31 173.57(14)
C21 N2 C3 C31 64.1(2)
O1 N2 C3 C4 -60.89(19)
C21 N2 C3 C4 -170.39(17)
N2 C3 C4 C41 166.00(16)
C31 C3 C4 C41 -72.2(2)
N2 C3 C4 C45 -75.0(2)
C31 C3 C4 C45 46.7(2)
N2 C3 C4 C5 48.2(2)
C31 C3 C4 C5 170.02(14)
C41 C4 C5 C51 -39.6(2)
C45 C4 C5 C51 -157.85(18)
C3 C4 C5 C51 78.3(2)
C41 C4 C5 C6 -163.17(17)
C45 C4 C5 C6 78.6(2)
C3 C4 C5 C6 -45.2(2)
N2 O1 C6 C61 163.84(14)
N2 O1 C6 C5 -73.12(19)
C51 C5 C6 O1 -67.3(2)
C4 C5 C6 O1 57.2(2)
C51 C5 C6 C61 52.7(2)
C4 C5 C6 C61 177.25(16)
O1 N2 C21 C22 76.0(2)
C3 N2 C21 C22 -171.11(17)
N2 C21 C22 C23 74.6(2)
N2 C21 C22 C27 -107.32(18)
C27 C22 C23 C24 0.0
C21 C22 C23 C24 178.07(17)
C22 C23 C24 C25 0.0
C23 C24 C25 C26 0.0
C24 C25 C26 C27 0.0
C25 C26 C27 C22 0.0
C23 C22 C27 C26 0.0
C21 C22 C27 C26 -178.05(17)
N2 C3 C31 C32 43.94(19)
C4 C3 C31 C32 -78.74(18)
N2 C3 C31 C36 -130.82(14)
C4 C3 C31 C36 106.50(16)
C36 C31 C32 C33 0.0
C3 C31 C32 C33 -174.73(16)
C31 C32 C33 C34 0.0
C32 C33 C34 C35 0.0
C33 C34 C35 C36 0.0
C34 C35 C36 C31 0.0
C32 C31 C36 C35 0.0
C3 C31 C36 C35 174.78(16)
C45 C4 C41 O42 -125.9(2)
C5 C4 C41 O42 114.8(2)
C3 C4 C41 O42 -5.4(3)
C45 C4 C41 O43 57.9(2)
C5 C4 C41 O43 -61.3(2)
C3 C4 C41 O43 178.45(16)
O42 C41 O43 C44 -2.5(3)
C4 C41 O43 C44 173.76(18)
C41 C4 C45 O46 -152.7(2)
C5 C4 C45 O46 -35.2(3)
C3 C4 C45 O46 88.8(3)
C41 C4 C45 O47 28.9(3)
C5 C4 C45 O47 146.51(18)
C3 C4 C45 O47 -89.5(2)
O46 C45 O47 C48 -0.2(4)
C4 C45 O47 C48 178.2(2)
O1 C6 C61 C62 7.0(2)
C5 C6 C61 C62 -112.79(17)
O1 C6 C61 C66 -171.27(12)
C5 C6 C61 C66 68.99(19)
C66 C61 C62 C63 0.0
C6 C61 C62 C63 -178.19(15)
C61 C62 C63 C64 0.0
C62 C63 C64 C65 0.0
C63 C64 C65 C66 0.0
C64 C65 C66 C61 0.0
C62 C61 C66 C65 0.0
C6 C61 C66 C65 178.25(15)
